data_7001153
loop_
_publ_author_name
'Li, Dongdong'
'Tian, Jinlei'
'Kou, Yingying'
'Huang, Fuping'
'Chen, Gongjun'
'Gu, Wen'
'Liu, Xin'
'Liao, Daizheng'
'Cheng, Peng'
'Yan, Shiping'

_publ_section_title
;
 Synthesis, X-ray crystal structures, magnetism, and DNA cleavage
 properties of copper(ii) complexes with 1,4-tpbd ligand
;
_journal_issue 18
_journal_name_full 'Dalton Transactions'
_journal_page_first 3574
_journal_page_last 3583
_journal_paper_doi 10.1039/b823472h
_journal_year 2009
_chemical_formula_sum 'C15 H18 Cl2 Cu N3 O10'
_chemical_formula_weight 534.76
_chemical_name_systematic
;
?
;
_space_group_IT_number 14
_symmetry_cell_setting monoclinic
_symmetry_space_group_name_Hall '-P 2yn'
_symmetry_space_group_name_H-M 'P 1 21/n 1'
_atom_sites_solution_hydrogens geom
_atom_sites_solution_primary direct
_atom_sites_solution_secondary difmap
_audit_creation_method SHELXL-97
_cell_angle_alpha 90.00
_cell_angle_beta 107.410(7)
_cell_angle_gamma 90.00
_cell_formula_units_Z 4
_cell_length_a 10.428(5)
_cell_length_b 17.954(8)
_cell_length_c 10.785(5)
_cell_measurement_reflns_used 3381
_cell_measurement_temperature 294(2)
_cell_measurement_theta_max 26.11
_cell_measurement_theta_min 2.27
_cell_volume 1926.7(15)
_computing_cell_refinement 'Bruker SMART'
_computing_data_collection 'Bruker SMART'
_computing_data_reduction 'Bruker SAINT'
_computing_molecular_graphics 'Bruker SHELXTL'
_computing_publication_material 'Bruker SHELXTL'
_computing_structure_refinement 'SHELXL-97 (Sheldrick, 1997)'
_computing_structure_solution 'SHELXS-97 (Sheldrick, 1990)'
_diffrn_ambient_temperature 294(2)
_diffrn_measured_fraction_theta_full 0.996
_diffrn_measured_fraction_theta_max 0.996
_diffrn_measurement_device_type 'CCD area detector'
_diffrn_measurement_method 'phi and omega scans'
_diffrn_radiation_monochromator graphite
_diffrn_radiation_source 'fine-focus sealed tube'
_diffrn_radiation_type MoK\a
_diffrn_radiation_wavelength 0.71073
_diffrn_reflns_av_R_equivalents 0.0963
_diffrn_reflns_av_sigmaI/netI 0.0844
_diffrn_reflns_limit_h_max 12
_diffrn_reflns_limit_h_min -6
_diffrn_reflns_limit_k_max 21
_diffrn_reflns_limit_k_min -20
_diffrn_reflns_limit_l_max 12
_diffrn_reflns_limit_l_min -12
_diffrn_reflns_number 9520
_diffrn_reflns_theta_full 25.02
_diffrn_reflns_theta_max 25.02
_diffrn_reflns_theta_min 2.27
_exptl_absorpt_coefficient_mu 1.475
_exptl_absorpt_correction_T_max 1.000000
_exptl_absorpt_correction_T_min 0.696534
_exptl_absorpt_correction_type multi-scan
_exptl_absorpt_process_details SADABS
_exptl_crystal_colour green
_exptl_crystal_density_diffrn 1.844
_exptl_crystal_density_meas ?
_exptl_crystal_density_method 'not measured'
_exptl_crystal_description block
_exptl_crystal_F_000 1088
_exptl_crystal_size_max 0.22
_exptl_crystal_size_mid 0.20
_exptl_crystal_size_min 0.16
_refine_diff_density_max 0.725
_refine_diff_density_min -0.616
_refine_diff_density_rms 0.088
_refine_ls_extinction_method none
_refine_ls_goodness_of_fit_ref 1.062
_refine_ls_hydrogen_treatment constr
_refine_ls_matrix_type full
_refine_ls_number_parameters 280
_refine_ls_number_reflns 3389
_refine_ls_number_restraints 6
_refine_ls_restrained_S_all 1.061
_refine_ls_R_factor_all 0.0696
_refine_ls_R_factor_gt 0.0427
_refine_ls_shift/su_max 0.001
_refine_ls_shift/su_mean 0.000
_refine_ls_structure_factor_coef Fsqd
_refine_ls_weighting_details 'calc w=1/[\s^2^(Fo^2^)+(0.0435P)^2^+0.6928P] where P=(Fo^2^+2Fc^2^)/3'
_refine_ls_weighting_scheme calc
_refine_ls_wR_factor_gt 0.0978
_refine_ls_wR_factor_ref 0.1130
_reflns_number_gt 2460
_reflns_number_total 3389
_reflns_threshold_expression >2sigma(I)
_cod_data_source_file b823472h.txt
_cod_data_source_block 070709c
_cod_depositor_comments
;
The following automatic conversions were performed:
'_symmetry_cell_setting' value 'Monoclinic' changed to 'monoclinic'
according to '/home/saulius/struct/CIF-dictionaries/cif_core.dic'
dictionary named 'cif_core.dic' version 2.4.1 from
2010-06-29.

'_exptl_absorpt_correction_type' value 'MULTI-SCAN' changed
to 'multi-scan' according to
'/home/saulius/struct/CIF-dictionaries/cif_core.dic' dictionary named
'cif_core.dic' version 2.4.1 from
2010-06-29.

'_refine_ls_hydrogen_treatment' value 'CONSTR' changed to
'constr' according to '/home/saulius/struct/CIF-dictionaries/cif_core.dic'
dictionary named 'cif_core.dic' version 2.4.1 from 2010-06-29.

Automatic conversion script
Id: cif_fix_enum 1527 2010-12-29 10:47:43Z saulius 

The following automatic conversions were performed:

'_exptl_crystal_density_meas' value 'NONE' was changed to '?' - the
value is perceived as not measured.

Automatic conversion script
Id: cif_fix_values 3008 2015-01-20 13:52:24Z robertas 
;
_cod_original_sg_symbol_H-M P2(1)/n
_cod_database_code 7001153

loop_
_symmetry_equiv_pos_as_xyz
'x, y, z'
'-x+1/2, y+1/2, -z+1/2'
'-x, -y, -z'
'x-1/2, -y-1/2, z-1/2'

loop_
_atom_site_label
_atom_site_type_symbol
_atom_site_fract_x
_atom_site_fract_y
_atom_site_fract_z
_atom_site_U_iso_or_equiv
_atom_site_adp_type
_atom_site_occupancy
_atom_site_symmetry_multiplicity
_atom_site_calc_flag
_atom_site_refinement_flags
_atom_site_disorder_assembly
_atom_site_disorder_group
Cu1 Cu 0.56521(5) 0.11800(3) 0.70459(4) 0.02279(17) Uani 1 1 d . . .
O1 O 0.5242(3) 0.00056(17) 0.6433(3) 0.0548(9) Uani 1 1 d D . .
H1A H 0.5796 -0.0288 0.6939 0.066 Uiso 1 1 d RD . .
H1B H 0.4418 -0.0044 0.6372 0.066 Uiso 1 1 d RD . .
O2 O 0.5776(3) 0.14441(17) 0.5289(2) 0.0380(8) Uani 1 1 d D . .
H2A H 0.6555 0.1557 0.5259 0.046 Uiso 1 1 d RD . .
H2B H 0.5114 0.1619 0.4694 0.046 Uiso 1 1 d RD . .
N1 N 0.7562(3) 0.10131(17) 0.7834(3) 0.0250(8) Uani 1 1 d . . .
N2 N 0.5652(3) 0.13470(16) 0.8931(3) 0.0172(7) Uani 1 1 d . . .
N3 N 0.3769(3) 0.14436(17) 0.6661(3) 0.0231(8) Uani 1 1 d . . .
C1 C 0.8413(4) 0.0680(2) 0.7293(4) 0.0320(10) Uani 1 1 d . . .
H1 H 0.8090 0.0521 0.6435 0.038 Uiso 1 1 calc R . .
C2 C 0.9728(5) 0.0567(3) 0.7947(4) 0.0427(12) Uani 1 1 d . . .
H2 H 1.0293 0.0325 0.7554 0.051 Uiso 1 1 calc R . .
C3 C 1.0204(5) 0.0819(3) 0.9200(4) 0.0419(12) Uani 1 1 d . . .
H3 H 1.1108 0.0764 0.9658 0.050 Uiso 1 1 calc R . .
C4 C 0.9360(4) 0.1147(2) 0.9772(4) 0.0350(11) Uani 1 1 d . . .
H4 H 0.9672 0.1307 1.0631 0.042 Uiso 1 1 calc R . .
C5 C 0.8037(4) 0.12404(19) 0.9069(3) 0.0212(9) Uani 1 1 d . . .
C6 C 0.7037(4) 0.1597(2) 0.9619(3) 0.0241(9) Uani 1 1 d . . .
H6A H 0.7250 0.1472 1.0534 0.029 Uiso 1 1 calc R . .
H6B H 0.7090 0.2134 0.9548 0.029 Uiso 1 1 calc R . .
C7 C 0.4650(4) 0.1950(2) 0.8778(3) 0.0233(9) Uani 1 1 d . . .
H7A H 0.5043 0.2422 0.8645 0.028 Uiso 1 1 calc R . .
H7B H 0.4375 0.1989 0.9559 0.028 Uiso 1 1 calc R . .
C8 C 0.3453(4) 0.1782(2) 0.7636(3) 0.0224(9) Uani 1 1 d . . .
C9 C 0.2167(4) 0.1973(2) 0.7564(4) 0.0304(10) Uani 1 1 d . . .
H9 H 0.1973 0.2209 0.8255 0.037 Uiso 1 1 calc R . .
C10 C 0.1163(4) 0.1806(2) 0.6437(4) 0.0366(11) Uani 1 1 d . . .
H10 H 0.0278 0.1938 0.6349 0.044 Uiso 1 1 calc R . .
C11 C 0.1471(4) 0.1447(2) 0.5457(4) 0.0371(11) Uani 1 1 d . . .
H11 H 0.0796 0.1321 0.4702 0.045 Uiso 1 1 calc R . .
C12 C 0.2775(4) 0.1272(2) 0.5584(4) 0.0302(11) Uani 1 1 d . . .
H12 H 0.2980 0.1028 0.4908 0.036 Uiso 1 1 calc R . .
C13 C 0.5305(4) 0.0661(2) 0.9478(3) 0.0183(8) Uani 1 1 d . . .
C14 C 0.6137(4) 0.0070(2) 0.9674(4) 0.0410(12) Uani 1 1 d . . .
H14 H 0.6932 0.0108 0.9455 0.049 Uiso 1 1 calc R . .
C15 C 0.4154(4) 0.0590(2) 0.9811(4) 0.0401(12) Uani 1 1 d . . .
H15 H 0.3559 0.0989 0.9692 0.048 Uiso 1 1 calc R . .
Cl1 Cl 0.27332(12) 0.19076(6) 0.22185(9) 0.0358(3) Uani 1 1 d . . .
Cl2 Cl 0.78046(12) 0.09917(6) 0.33784(9) 0.0378(3) Uani 1 1 d . . .
O3 O 0.2689(4) 0.11147(18) 0.2243(4) 0.0692(12) Uani 1 1 d . . .
O4 O 0.3804(4) 0.21638(19) 0.3294(3) 0.0635(11) Uani 1 1 d . . .
O5 O 0.1509(3) 0.22024(19) 0.2333(3) 0.0535(9) Uani 1 1 d . . .
O6 O 0.2915(4) 0.2158(2) 0.1050(3) 0.0751(12) Uani 1 1 d . . .
O7 O 0.6485(4) 0.1136(3) 0.2579(3) 0.0852(15) Uani 1 1 d . . .
O8 O 0.8720(4) 0.1123(2) 0.2681(3) 0.0677(12) Uani 1 1 d . . .
O9 O 0.7932(7) 0.0281(2) 0.3883(5) 0.140(2) Uani 1 1 d . . .
O10 O 0.8079(3) 0.1499(2) 0.4442(3) 0.0540(9) Uani 1 1 d . . .

loop_
_atom_site_aniso_label
_atom_site_aniso_U_11
_atom_site_aniso_U_22
_atom_site_aniso_U_33
_atom_site_aniso_U_23
_atom_site_aniso_U_13
_atom_site_aniso_U_12
Cu1 0.0234(3) 0.0266(3) 0.0179(2) -0.00113(19) 0.0054(2) 0.0009(2)
O1 0.047(2) 0.0414(19) 0.070(2) -0.0241(16) 0.0078(18) -0.0043(18)
O2 0.0293(17) 0.060(2) 0.0240(13) 0.0096(14) 0.0074(13) -0.0010(17)
N1 0.030(2) 0.0212(17) 0.0251(16) 0.0054(14) 0.0099(15) 0.0004(16)
N2 0.0205(17) 0.0154(16) 0.0179(14) 0.0017(12) 0.0089(13) 0.0020(14)
N3 0.0246(19) 0.0189(16) 0.0236(15) 0.0042(14) 0.0039(14) 0.0018(16)
C1 0.035(3) 0.033(2) 0.034(2) 0.0016(19) 0.019(2) 0.004(2)
C2 0.037(3) 0.041(3) 0.060(3) 0.009(2) 0.029(3) 0.010(2)
C3 0.024(3) 0.044(3) 0.056(3) 0.013(2) 0.008(2) 0.005(2)
C4 0.026(2) 0.039(3) 0.036(2) 0.006(2) 0.004(2) -0.002(2)
C5 0.021(2) 0.018(2) 0.0260(19) 0.0059(16) 0.0079(17) -0.0055(17)
C6 0.026(2) 0.020(2) 0.0236(18) -0.0040(16) 0.0039(17) -0.0080(19)
C7 0.027(2) 0.019(2) 0.0246(18) 0.0029(16) 0.0079(17) 0.0037(19)
C8 0.025(2) 0.0133(19) 0.030(2) 0.0051(16) 0.0104(18) 0.0008(18)
C9 0.030(3) 0.024(2) 0.041(2) 0.0081(19) 0.017(2) 0.008(2)
C10 0.022(2) 0.029(2) 0.058(3) 0.017(2) 0.009(2) 0.006(2)
C11 0.028(3) 0.030(2) 0.044(2) 0.008(2) -0.003(2) -0.004(2)
C12 0.032(3) 0.030(2) 0.0242(19) 0.0049(17) 0.0017(19) -0.004(2)
C13 0.022(2) 0.018(2) 0.0148(16) 0.0030(15) 0.0056(16) -0.0026(17)
C14 0.029(3) 0.031(3) 0.074(3) 0.022(2) 0.033(2) 0.006(2)
C15 0.037(3) 0.019(2) 0.073(3) 0.021(2) 0.030(2) 0.012(2)
Cl1 0.0444(7) 0.0337(6) 0.0305(5) 0.0016(5) 0.0128(5) 0.0082(5)
Cl2 0.0439(7) 0.0389(7) 0.0332(5) -0.0022(5) 0.0152(5) -0.0058(6)
O3 0.093(3) 0.033(2) 0.079(2) -0.0049(17) 0.022(2) 0.005(2)
O4 0.058(2) 0.053(2) 0.062(2) -0.0028(18) -0.0081(19) 0.011(2)
O5 0.048(2) 0.061(2) 0.0546(19) -0.0145(17) 0.0201(17) 0.0088(19)
O6 0.099(3) 0.089(3) 0.055(2) 0.025(2) 0.050(2) 0.025(3)
O7 0.037(2) 0.158(5) 0.053(2) -0.031(2) 0.0023(18) -0.016(2)
O8 0.045(2) 0.119(4) 0.0454(19) 0.007(2) 0.0224(17) 0.002(2)
O9 0.270(8) 0.038(3) 0.139(4) 0.023(3) 0.101(5) -0.001(4)
O10 0.056(2) 0.064(2) 0.0395(17) -0.0194(16) 0.0112(16) -0.010(2)

loop_
_atom_type_symbol
_atom_type_description
_atom_type_scat_dispersion_real
_atom_type_scat_dispersion_imag
_atom_type_scat_source
C C 0.0033 0.0016 'International Tables Vol C Tables 4.2.6.8 and 6.1.1.4'
H H 0.0000 0.0000 'International Tables Vol C Tables 4.2.6.8 and 6.1.1.4'
N N 0.0061 0.0033 'International Tables Vol C Tables 4.2.6.8 and 6.1.1.4'
O O 0.0106 0.0060 'International Tables Vol C Tables 4.2.6.8 and 6.1.1.4'
Cl Cl 0.1484 0.1585 'International Tables Vol C Tables 4.2.6.8 and 6.1.1.4'
Cu Cu 0.3201 1.2651 'International Tables Vol C Tables 4.2.6.8 and 6.1.1.4'

loop_
_geom_angle_atom_site_label_1
_geom_angle_atom_site_label_2
_geom_angle_atom_site_label_3
_geom_angle
_geom_angle_site_symmetry_1
_geom_angle_site_symmetry_3
_geom_angle_publ_flag
N3 Cu1 N1 166.36(13) . . ?
N3 Cu1 O2 95.04(12) . . ?
N1 Cu1 O2 95.91(13) . . ?
N3 Cu1 N2 82.91(12) . . ?
N1 Cu1 N2 83.87(13) . . ?
O2 Cu1 N2 157.56(12) . . ?
N3 Cu1 O1 94.35(13) . . ?
N1 Cu1 O1 93.72(13) . . ?
O2 Cu1 O1 90.25(13) . . ?
N2 Cu1 O1 112.17(12) . . ?
Cu1 O1 H1A 111.5 . . ?
Cu1 O1 H1B 102.9 . . ?
H1A O1 H1B 117.7 . . ?
Cu1 O2 H2A 115.4 . . ?
Cu1 O2 H2B 122.4 . . ?
H2A O2 H2B 117.0 . . ?
C5 N1 C1 118.3(4) . . ?
C5 N1 Cu1 114.4(3) . . ?
C1 N1 Cu1 127.2(3) . . ?
C13 N2 C7 114.3(3) . . ?
C13 N2 C6 112.1(3) . . ?
C7 N2 C6 112.6(3) . . ?
C13 N2 Cu1 110.5(2) . . ?
C7 N2 Cu1 101.88(19) . . ?
C6 N2 Cu1 104.5(2) . . ?
C8 N3 C12 118.4(3) . . ?
C8 N3 Cu1 114.4(2) . . ?
C12 N3 Cu1 126.9(3) . . ?
N1 C1 C2 122.5(4) . . ?
N1 C1 H1 118.7 . . ?
C2 C1 H1 118.7 . . ?
C1 C2 C3 118.4(4) . . ?
C1 C2 H2 120.8 . . ?
C3 C2 H2 120.8 . . ?
C4 C3 C2 120.1(4) . . ?
C4 C3 H3 120.0 . . ?
C2 C3 H3 120.0 . . ?
C3 C4 C5 119.0(4) . . ?
C3 C4 H4 120.5 . . ?
C5 C4 H4 120.5 . . ?
N1 C5 C4 121.6(4) . . ?
N1 C5 C6 115.7(3) . . ?
C4 C5 C6 122.7(3) . . ?
N2 C6 C5 111.3(3) . . ?
N2 C6 H6A 109.4 . . ?
C5 C6 H6A 109.4 . . ?
N2 C6 H6B 109.4 . . ?
C5 C6 H6B 109.4 . . ?
H6A C6 H6B 108.0 . . ?
N2 C7 C8 109.3(3) . . ?
N2 C7 H7A 109.8 . . ?
C8 C7 H7A 109.8 . . ?
N2 C7 H7B 109.8 . . ?
C8 C7 H7B 109.8 . . ?
H7A C7 H7B 108.3 . . ?
N3 C8 C9 122.6(3) . . ?
N3 C8 C7 113.4(3) . . ?
C9 C8 C7 124.0(4) . . ?
C8 C9 C10 118.0(4) . . ?
C8 C9 H9 121.0 . . ?
C10 C9 H9 121.0 . . ?
C11 C10 C9 119.8(4) . . ?
C11 C10 H10 120.1 . . ?
C9 C10 H10 120.1 . . ?
C10 C11 C12 119.5(4) . . ?
C10 C11 H11 120.2 . . ?
C12 C11 H11 120.2 . . ?
N3 C12 C11 121.7(4) . . ?
N3 C12 H12 119.2 . . ?
C11 C12 H12 119.2 . . ?
C14 C13 C15 117.7(4) . . ?
C14 C13 N2 120.2(3) . . ?
C15 C13 N2 122.1(3) . . ?
C13 C14 C15 122.1(4) . 3_657 ?
C13 C14 H14 119.0 . . ?
C15 C14 H14 119.0 3_657 . ?
C13 C15 C14 120.3(4) . 3_657 ?
C13 C15 H15 119.9 . . ?
C14 C15 H15 119.9 3_657 . ?
O6 Cl1 O5 109.0(2) . . ?
O6 Cl1 O4 110.1(3) . . ?
O5 Cl1 O4 108.4(2) . . ?
O6 Cl1 O3 110.5(2) . . ?
O5 Cl1 O3 109.6(3) . . ?
O4 Cl1 O3 109.2(2) . . ?
O9 Cl2 O8 111.6(3) . . ?
O9 Cl2 O7 111.8(4) . . ?
O8 Cl2 O7 109.7(2) . . ?
O9 Cl2 O10 107.5(3) . . ?
O8 Cl2 O10 108.7(2) . . ?
O7 Cl2 O10 107.4(2) . . ?

loop_
_geom_bond_atom_site_label_1
_geom_bond_atom_site_label_2
_geom_bond_distance
_geom_bond_site_symmetry_2
_geom_bond_publ_flag
Cu1 N3 1.941(3) . ?
Cu1 N1 1.941(3) . ?
Cu1 O2 1.995(3) . ?
Cu1 N2 2.055(3) . ?
Cu1 O1 2.213(3) . ?
O1 H1A 0.8491 . ?
O1 H1B 0.8468 . ?
O2 H2A 0.8465 . ?
O2 H2B 0.8491 . ?
N1 C5 1.339(5) . ?
N1 C1 1.340(5) . ?
N2 C13 1.458(4) . ?
N2 C7 1.480(5) . ?
N2 C6 1.482(5) . ?
N3 C8 1.339(5) . ?
N3 C12 1.340(4) . ?
C1 C2 1.357(6) . ?
C1 H1 0.9300 . ?
C2 C3 1.370(6) . ?
C2 H2 0.9300 . ?
C3 C4 1.352(6) . ?
C3 H3 0.9300 . ?
C4 C5 1.371(5) . ?
C4 H4 0.9300 . ?
C5 C6 1.489(5) . ?
C6 H6A 0.9700 . ?
C6 H6B 0.9700 . ?
C7 C8 1.499(5) . ?
C7 H7A 0.9700 . ?
C7 H7B 0.9700 . ?
C8 C9 1.364(6) . ?
C9 C10 1.380(6) . ?
C9 H9 0.9300 . ?
C10 C11 1.356(6) . ?
C10 H10 0.9300 . ?
C11 C12 1.362(6) . ?
C11 H11 0.9300 . ?
C12 H12 0.9300 . ?
C13 C14 1.346(5) . ?
C13 C15 1.358(6) . ?
C14 C15 1.381(6) 3_657 ?
C14 H14 0.9300 . ?
C15 C14 1.381(6) 3_657 ?
C15 H15 0.9300 . ?
Cl1 O6 1.403(3) . ?
Cl1 O5 1.421(4) . ?
Cl1 O4 1.424(3) . ?
Cl1 O3 1.425(3) . ?
Cl2 O9 1.377(4) . ?
Cl2 O8 1.401(4) . ?
Cl2 O7 1.412(4) . ?
Cl2 O10 1.425(3) . ?

loop_
_geom_torsion_atom_site_label_1
_geom_torsion_atom_site_label_2
_geom_torsion_atom_site_label_3
_geom_torsion_atom_site_label_4
_geom_torsion
_geom_torsion_site_symmetry_1
_geom_torsion_site_symmetry_2
_geom_torsion_site_symmetry_3
_geom_torsion_site_symmetry_4
_geom_torsion_publ_flag
N3 Cu1 N1 C5 -0.4(7) . . . . ?
O2 Cu1 N1 C5 142.8(3) . . . . ?
N2 Cu1 N1 C5 -14.7(3) . . . . ?
O1 Cu1 N1 C5 -126.6(3) . . . . ?
N3 Cu1 N1 C1 177.2(5) . . . . ?
O2 Cu1 N1 C1 -39.7(3) . . . . ?
N2 Cu1 N1 C1 162.9(3) . . . . ?
O1 Cu1 N1 C1 51.0(3) . . . . ?
N3 Cu1 N2 C13 88.7(2) . . . . ?
N1 Cu1 N2 C13 -94.7(2) . . . . ?
O2 Cu1 N2 C13 174.7(3) . . . . ?
O1 Cu1 N2 C13 -3.2(3) . . . . ?
N3 Cu1 N2 C7 -33.2(2) . . . . ?
N1 Cu1 N2 C7 143.5(2) . . . . ?
O2 Cu1 N2 C7 52.9(4) . . . . ?
O1 Cu1 N2 C7 -125.0(2) . . . . ?
N3 Cu1 N2 C6 -150.6(2) . . . . ?
N1 Cu1 N2 C6 26.1(2) . . . . ?
O2 Cu1 N2 C6 -64.5(4) . . . . ?
O1 Cu1 N2 C6 117.6(2) . . . . ?
N1 Cu1 N3 C8 2.4(7) . . . . ?
O2 Cu1 N3 C8 -140.8(3) . . . . ?
N2 Cu1 N3 C8 16.7(3) . . . . ?
O1 Cu1 N3 C8 128.5(3) . . . . ?
N1 Cu1 N3 C12 -172.2(5) . . . . ?
O2 Cu1 N3 C12 44.6(3) . . . . ?
N2 Cu1 N3 C12 -157.9(3) . . . . ?
O1 Cu1 N3 C12 -46.1(3) . . . . ?
C5 N1 C1 C2 -0.1(6) . . . . ?
Cu1 N1 C1 C2 -177.6(3) . . . . ?
N1 C1 C2 C3 -1.4(7) . . . . ?
C1 C2 C3 C4 2.3(7) . . . . ?
C2 C3 C4 C5 -1.7(7) . . . . ?
C1 N1 C5 C4 0.7(5) . . . . ?
Cu1 N1 C5 C4 178.5(3) . . . . ?
C1 N1 C5 C6 -179.2(3) . . . . ?
Cu1 N1 C5 C6 -1.4(4) . . . . ?
C3 C4 C5 N1 0.2(6) . . . . ?
C3 C4 C5 C6 -179.9(4) . . . . ?
C13 N2 C6 C5 86.6(4) . . . . ?
C7 N2 C6 C5 -142.9(3) . . . . ?
Cu1 N2 C6 C5 -33.1(3) . . . . ?
N1 C5 C6 N2 24.7(4) . . . . ?
C4 C5 C6 N2 -155.2(3) . . . . ?
C13 N2 C7 C8 -75.2(3) . . . . ?
C6 N2 C7 C8 155.4(3) . . . . ?
Cu1 N2 C7 C8 44.0(3) . . . . ?
C12 N3 C8 C9 -1.4(5) . . . . ?
Cu1 N3 C8 C9 -176.5(3) . . . . ?
C12 N3 C8 C7 -179.5(3) . . . . ?
Cu1 N3 C8 C7 5.4(4) . . . . ?
N2 C7 C8 N3 -35.1(4) . . . . ?
N2 C7 C8 C9 146.8(4) . . . . ?
N3 C8 C9 C10 0.1(6) . . . . ?
C7 C8 C9 C10 178.0(3) . . . . ?
C8 C9 C10 C11 1.4(6) . . . . ?
C9 C10 C11 C12 -1.6(6) . . . . ?
C8 N3 C12 C11 1.3(6) . . . . ?
Cu1 N3 C12 C11 175.7(3) . . . . ?
C10 C11 C12 N3 0.2(6) . . . . ?
C7 N2 C13 C14 -179.6(3) . . . . ?
C6 N2 C13 C14 -50.0(5) . . . . ?
Cu1 N2 C13 C14 66.2(4) . . . . ?
C7 N2 C13 C15 0.1(5) . . . . ?
C6 N2 C13 C15 129.8(4) . . . . ?
Cu1 N2 C13 C15 -114.1(4) . . . . ?
C15 C13 C14 C15 0.3(7) . . . 3_657 ?
N2 C13 C14 C15 -180.0(4) . . . 3_657 ?
C14 C13 C15 C14 -0.3(7) . . . 3_657 ?
N2 C13 C15 C14 180.0(4) . . . 3_657 ?
